data_7214074
loop_
_publ_author_name
'Clark, Ewan R.'
'Hayward, John J.'
'Leontowicz, Bryce J.'
'Eisler, Dana J.'
'Rawson, Jeremy M.'

_publ_section_title
;
 Syntheses of, and structural studies on, benzo-fused 1,2,4-thiadiazines
;
_journal_issue 9
_journal_name_full CrystEngComm
_journal_page_first 1755
_journal_paper_doi 10.1039/c3ce42205d
_journal_volume 16
_journal_year 2014
_chemical_formula_moiety 'C14 H12 N2 O S'
_chemical_formula_sum 'C14 H12 N2 O S'
_chemical_formula_weight 256.32
_chemical_name_systematic
; 
 ? 
;
_space_group_IT_number 14
_symmetry_cell_setting monoclinic
_symmetry_space_group_name_Hall '-P 2ybc'
_symmetry_space_group_name_H-M 'P 1 21/c 1'
_atom_sites_solution_hydrogens geom
_atom_sites_solution_primary direct
_atom_sites_solution_secondary difmap
_audit_creation_method SHELXL-97
_cell_angle_alpha 90.00
_cell_angle_beta 95.68(3)
_cell_angle_gamma 90.00
_cell_formula_units_Z 4
_cell_length_a 24.399(5)
_cell_length_b 5.2540(11)
_cell_length_c 9.3849(19)
_cell_measurement_reflns_used 45190
_cell_measurement_temperature 180(2)
_cell_measurement_theta_max 27.48
_cell_measurement_theta_min 1.02
_cell_volume 1197.2(4)
_computing_cell_refinement 'HKL Scalepack (Otwinowski & Minor 1997)'
_computing_data_reduction
;
 HKL Denzo and Scalepack (Otwinowski & Minor 1997)
;
_computing_publication_material 'SHELXL-97 (Sheldrick 1997)'
_computing_structure_refinement 'SHELXL-97 (Sheldrick 1997)'
_computing_structure_solution 'SIR-92 (Altomare et al. 1994)'
_diffrn_ambient_temperature 180(2)
_diffrn_measured_fraction_theta_full 0.990
_diffrn_measured_fraction_theta_max 0.990
_diffrn_measurement_device_type 'Nonius Kappa CCD'
_diffrn_measurement_method 'Thin slice \w and \f scans'
_diffrn_radiation_source 'fine-focus sealed tube'
_diffrn_radiation_type MoK\a
_diffrn_radiation_wavelength 0.71073
_diffrn_reflns_av_R_equivalents 0.0758
_diffrn_reflns_av_sigmaI/netI 0.0755
_diffrn_reflns_limit_h_max 29
_diffrn_reflns_limit_h_min -29
_diffrn_reflns_limit_k_max 5
_diffrn_reflns_limit_k_min -6
_diffrn_reflns_limit_l_max 11
_diffrn_reflns_limit_l_min -11
_diffrn_reflns_number 6829
_diffrn_reflns_theta_full 25.00
_diffrn_reflns_theta_max 25.00
_diffrn_reflns_theta_min 3.36
_exptl_absorpt_coefficient_mu 0.258
_exptl_absorpt_correction_T_max 0.992
_exptl_absorpt_correction_T_min 0.714
_exptl_absorpt_correction_type multi-scan
_exptl_absorpt_process_details
;
multi-scan from symmetry-related measurements 
 Sortav (Blessing 1995)
;
_exptl_crystal_colour yellow
_exptl_crystal_density_diffrn 1.422
_exptl_crystal_density_method 'not measured'
_exptl_crystal_description plates
_exptl_crystal_F_000 536
_exptl_crystal_size_max 0.25
_exptl_crystal_size_mid 0.14
_exptl_crystal_size_min 0.10
_refine_diff_density_max 0.362
_refine_diff_density_min -0.279
_refine_diff_density_rms 0.067
_refine_ls_extinction_method none
_refine_ls_goodness_of_fit_ref 0.984
_refine_ls_hydrogen_treatment constr
_refine_ls_matrix_type full
_refine_ls_number_parameters 164
_refine_ls_number_reflns 2090
_refine_ls_number_restraints 0
_refine_ls_restrained_S_all 0.984
_refine_ls_R_factor_all 0.0941
_refine_ls_R_factor_gt 0.0557
_refine_ls_shift/su_max 0.001
_refine_ls_shift/su_mean 0.000
_refine_ls_structure_factor_coef Fsqd
_refine_ls_weighting_details 'calc w=1/[\s^2^(Fo^2^)+(0.0908P)^2^+0.0000P] where P=(Fo^2^+2Fc^2^)/3'
_refine_ls_weighting_scheme calc
_refine_ls_wR_factor_gt 0.1344
_refine_ls_wR_factor_ref 0.1544
_reflns_number_gt 1370
_reflns_number_total 2090
_reflns_threshold_expression >2sigma(I)
_cod_data_source_file c3ce42205d.txt
_cod_data_source_block compound_8
_cod_original_sg_symbol_H-M P2(1)/c
_cod_database_code 7214074

loop_
_symmetry_equiv_pos_as_xyz
'x, y, z'
'-x, y+1/2, -z+1/2'
'-x, -y, -z'
'x, -y-1/2, z-1/2'

loop_
_atom_site_label
_atom_site_type_symbol
_atom_site_fract_x
_atom_site_fract_y
_atom_site_fract_z
_atom_site_U_iso_or_equiv
_atom_site_adp_type
_atom_site_occupancy
_atom_site_symmetry_multiplicity
_atom_site_calc_flag
_atom_site_refinement_flags
O1 O 0.94638(8) 0.5331(4) 0.8324(2) 0.0428(6) Uani 1 1 d .
S1 S 0.69564(3) 0.20945(17) 0.24464(10) 0.0416(3) Uani 1 1 d .
N1 N 0.74720(10) 0.2216(5) 0.3832(3) 0.0363(7) Uani 1 1 d .
N2 N 0.71927(10) 0.6432(5) 0.4237(3) 0.0375(7) Uani 1 1 d .
H2 H 0.7324 0.7993 0.4251 0.045 Uiso 1 1 calc R
C11 C 0.64406(12) 0.3937(6) 0.3142(3) 0.0362(8) Uani 1 1 d .
C12 C 0.66219(12) 0.6016(6) 0.3984(3) 0.0349(8) Uani 1 1 d .
C13 C 0.62423(13) 0.7535(7) 0.4575(4) 0.0440(9) Uani 1 1 d .
H13 H 0.6363 0.8917 0.5179 0.053 Uiso 1 1 calc R
C14 C 0.56870(14) 0.7044(7) 0.4288(4) 0.0519(10) Uani 1 1 d .
H14 H 0.5426 0.8136 0.4663 0.062 Uiso 1 1 calc R
C15 C 0.55064(13) 0.4971(7) 0.3457(4) 0.0506(10) Uani 1 1 d .
H15 H 0.5123 0.4634 0.3271 0.061 Uiso 1 1 calc R
C16 C 0.58857(13) 0.3394(7) 0.2898(4) 0.0467(9) Uani 1 1 d .
H16 H 0.5765 0.1944 0.2349 0.056 Uiso 1 1 calc R
C20 C 0.75482(11) 0.4384(6) 0.4466(3) 0.0320(7) Uani 1 1 d .
C21 C 0.80396(11) 0.4728(6) 0.5505(3) 0.0319(7) Uani 1 1 d .
C22 C 0.84708(12) 0.2962(6) 0.5528(3) 0.0355(8) Uani 1 1 d .
H22 H 0.8442 0.1575 0.4875 0.043 Uiso 1 1 calc R
C23 C 0.89343(12) 0.3205(6) 0.6478(4) 0.0371(8) Uani 1 1 d .
H23 H 0.9222 0.1985 0.6482 0.044 Uiso 1 1 calc R
C24 C 0.89828(11) 0.5229(6) 0.7433(3) 0.0340(8) Uani 1 1 d .
C25 C 0.85597(12) 0.6989(6) 0.7440(3) 0.0362(8) Uani 1 1 d .
H25 H 0.8590 0.8374 0.8094 0.043 Uiso 1 1 calc R
C26 C 0.80910(12) 0.6716(6) 0.6484(3) 0.0350(8) Uani 1 1 d .
H26 H 0.7800 0.7913 0.6500 0.042 Uiso 1 1 calc R
C27 C 0.95263(14) 0.7445(7) 0.9282(4) 0.0489(9) Uani 1 1 d .
H27A H 0.9525 0.9029 0.8730 0.073 Uiso 1 1 calc R
H27B H 0.9876 0.7291 0.9887 0.073 Uiso 1 1 calc R
H27C H 0.9221 0.7466 0.9886 0.073 Uiso 1 1 calc R

loop_
_atom_site_aniso_label
_atom_site_aniso_U_11
_atom_site_aniso_U_22
_atom_site_aniso_U_33
_atom_site_aniso_U_23
_atom_site_aniso_U_13
_atom_site_aniso_U_12
O1 0.0462(13) 0.0377(15) 0.0430(15) -0.0066(11) -0.0037(10) 0.0038(10)
S1 0.0483(5) 0.0387(6) 0.0366(5) -0.0070(4) -0.0022(3) 0.0025(4)
N1 0.0416(15) 0.0287(16) 0.0378(16) -0.0027(13) 0.0006(12) 0.0013(11)
N2 0.0445(15) 0.0224(15) 0.0447(18) 0.0049(12) -0.0002(12) 0.0002(12)
C11 0.0445(18) 0.0288(19) 0.035(2) 0.0053(16) 0.0010(14) 0.0011(14)
C12 0.0429(18) 0.0291(19) 0.0323(19) 0.0056(15) 0.0013(13) 0.0021(14)
C13 0.052(2) 0.039(2) 0.041(2) -0.0017(16) 0.0033(16) 0.0059(15)
C14 0.049(2) 0.046(3) 0.060(3) 0.004(2) 0.0068(18) 0.0154(17)
C15 0.0396(18) 0.046(2) 0.065(3) 0.011(2) -0.0009(17) 0.0038(16)
C16 0.048(2) 0.035(2) 0.055(2) 0.0077(18) -0.0048(16) -0.0015(16)
C20 0.0429(17) 0.0232(18) 0.0305(18) 0.0020(14) 0.0071(13) -0.0019(13)
C21 0.0382(16) 0.0252(18) 0.0328(19) 0.0009(15) 0.0060(13) -0.0035(13)
C22 0.0427(18) 0.0277(19) 0.036(2) -0.0004(15) 0.0054(14) 0.0003(14)
C23 0.0388(17) 0.0284(19) 0.044(2) 0.0007(16) 0.0047(14) 0.0045(14)
C24 0.0352(16) 0.0309(19) 0.0357(19) 0.0023(15) 0.0022(13) -0.0024(14)
C25 0.0460(19) 0.0295(19) 0.0329(19) -0.0046(15) 0.0035(14) -0.0014(14)
C26 0.0394(17) 0.0295(19) 0.037(2) 0.0003(15) 0.0072(14) 0.0018(13)
C27 0.052(2) 0.041(2) 0.051(2) -0.0100(18) -0.0082(16) 0.0007(16)

loop_
_atom_type_symbol
_atom_type_description
_atom_type_scat_dispersion_real
_atom_type_scat_dispersion_imag
_atom_type_scat_source
C C 0.0033 0.0016 'International Tables Vol C Tables 4.2.6.8 and 6.1.1.4'
H H 0.0000 0.0000 'International Tables Vol C Tables 4.2.6.8 and 6.1.1.4'
N N 0.0061 0.0033 'International Tables Vol C Tables 4.2.6.8 and 6.1.1.4'
O O 0.0106 0.0060 'International Tables Vol C Tables 4.2.6.8 and 6.1.1.4'
S S 0.1246 0.1234 'International Tables Vol C Tables 4.2.6.8 and 6.1.1.4'

loop_
_geom_angle_atom_site_label_1
_geom_angle_atom_site_label_2
_geom_angle_atom_site_label_3
_geom_angle
C24 O1 C27 116.4(2)
N1 S1 C11 101.26(14)
C20 N1 S1 116.3(2)
C20 N2 C12 120.0(3)
C20 N2 H2 120.0
C12 N2 H2 120.0
C16 C11 C12 120.4(3)
C16 C11 S1 123.3(3)
C12 C11 S1 116.2(2)
C13 C12 C11 119.6(3)
C13 C12 N2 122.3(3)
C11 C12 N2 118.1(3)
C14 C13 C12 119.9(3)
C14 C13 H13 120.1
C12 C13 H13 120.1
C13 C14 C15 120.6(3)
C13 C14 H14 119.7
C15 C14 H14 119.7
C16 C15 C14 119.8(3)
C16 C15 H15 120.1
C14 C15 H15 120.1
C15 C16 C11 119.7(3)
C15 C16 H16 120.2
C11 C16 H16 120.2
N1 C20 N2 123.7(3)
N1 C20 C21 118.8(3)
N2 C20 C21 117.4(3)
C26 C21 C22 118.0(3)
C26 C21 C20 122.9(3)
C22 C21 C20 119.1(3)
C23 C22 C21 121.1(3)
C23 C22 H22 119.5
C21 C22 H22 119.5
C22 C23 C24 120.1(3)
C22 C23 H23 119.9
C24 C23 H23 119.9
O1 C24 C25 124.3(3)
O1 C24 C23 115.8(3)
C25 C24 C23 119.9(3)
C24 C25 C26 119.6(3)
C24 C25 H25 120.2
C26 C25 H25 120.2
C21 C26 C25 121.3(3)
C21 C26 H26 119.3
C25 C26 H26 119.3
O1 C27 H27A 109.5
O1 C27 H27B 109.5
H27A C27 H27B 109.5
O1 C27 H27C 109.5
H27A C27 H27C 109.5
H27B C27 H27C 109.5

loop_
_geom_bond_atom_site_label_1
_geom_bond_atom_site_label_2
_geom_bond_distance
O1 C24 1.373(3)
O1 C27 1.428(4)
S1 N1 1.719(3)
S1 C11 1.763(3)
N1 C20 1.290(4)
N2 C20 1.385(4)
N2 C12 1.407(4)
N2 H2 0.8800
C11 C16 1.381(4)
C11 C12 1.394(5)
C12 C13 1.380(4)
C13 C14 1.379(5)
C13 H13 0.9500
C14 C15 1.386(5)
C14 H14 0.9500
C15 C16 1.383(5)
C15 H15 0.9500
C16 H16 0.9500
C20 C21 1.480(4)
C21 C26 1.388(4)
C21 C22 1.401(4)
C22 C23 1.375(4)
C22 H22 0.9500
C23 C24 1.388(4)
C23 H23 0.9500
C24 C25 1.386(4)
C25 C26 1.389(4)
C25 H25 0.9500
C26 H26 0.9500
C27 H27A 0.9800
C27 H27B 0.9800
C27 H27C 0.9800
